data_2101228
loop_
_publ_author_name
'Mayo, S. C.'
'Thomas, P. A.'
'Teat, S. J.'
'Loiacono, G. M.'
'Loiacono, D. N.'

_publ_section_title
;
 Structure and non-linear optical properties of KTiOAsO~4~
;
_journal_issue 6
_journal_name_full 'Acta Crystallographica Section B'
_journal_page_first 655
_journal_page_last 662
_journal_paper_doi 10.1107/S0108768194006300
_journal_volume 50
_journal_year 1994
_chemical_formula_moiety 'As1 K1 O5 Ti1'
_chemical_formula_sum 'As K O5 Ti'
_symmetry_cell_setting orthorhombic
_symmetry_space_group_name_Hall 'P 2c -2n'
_symmetry_space_group_name_H-M 'P n a 21'
_cell_angle_alpha 90.
_cell_angle_beta 90.
_cell_angle_gamma 90.
_cell_formula_units_Z 8
_cell_length_a 13.130(2)
_cell_length_b 6.5810(10)
_cell_length_c 10.7810(10)
_cell_volume 931.6(2)
_diffrn_radiation_type Mo
_diffrn_radiation_wavelength 0.71073
_exptl_absorpt_coefficient_mu 10.116
_cod_data_source_file ha0133.cif
_cod_data_source_block ha0133a
_cod_original_cell_volume 932.7
_cod_original_formula_sum 'As1 K1 O5 Ti1'
_cod_database_code 2101228

loop_
_atom_site_label
_atom_site_fract_x
_atom_site_fract_y
_atom_site_fract_z
K(1) .37725(9) .78020(10) .68560(10)
K(2) .10748(7) .6977(2) .92880(10)
Ti(1) .37445(4) .50584(8) -.00233(8)
Ti(2) .24717(4) .26783(7) .74776(8)
As(1) .49807(3) .33035(4) .74007(8)
As(2) .18139(2) .50645(5) .48803(7)
O(1) .4871(2) .4948(4) .8562(3)
O(2) .5066(2) .4659(5) .6072(2)
O(3) .3939(2) .1822(4) .7214(3)
O(4) .5988(2) .1738(4) .7599(3)
O(5) .2206(2) .9569(5) .3601(2)
O(6) .2177(2) .0555(5) .6101(2)
O(7) .1081(2) .3057(4) .4517(2)
O(8) .1057(2) .7065(4) .5160(3)
O(9) .2620(2) .5414(5) .3664(2)
O(10) .2596(2) .4648(5) .6088(2)

loop_
_geom_bond_atom_site_label_1
_geom_bond_atom_site_label_2
_geom_bond_distance
Ti(1) O(1) 2.126(3)
Ti(1) O(2) 1.967(3)
Ti(1) O(5) 1.966(3)
Ti(1) O(6) 1.744(3)
Ti(1) O(7) 2.047(3)
Ti(1) O(8) 1.997(3)
As(1) O(1) 1.661(3)
As(1) O(2) 1.692(3)
As(1) O(3) 1.691(2)
As(1) O(4) 1.690(2)
Ti(2) O(3) 2.038(2)
Ti(2) O(4) 1.990(2)
Ti(2) O(5) 1.787(3)
Ti(2) O(6) 2.075(3)
Ti(2) O(9) 1.967(3)
Ti(2) O(10) 1.988(3)
As(2) O(7) 1.681(2)
As(2) O(8) 1.676(3)
As(2) O(9) 1.701(3)
As(2) O(10) 1.681(3)
